data_4512193
loop_
_publ_author_name
'Pavan, Mysore Srinivas'
'Pal, Rumpa'
'Nagarajan, K.'
'Guru Row, Tayur N.'

_publ_section_title
;
 Characterization of Interactions Involving Bromine in
 2,2-Dibromo-2,3-dihydroinden-1-one via Experimental Charge Density
 Analysis
;
_journal_issue 11
_journal_name_full 'Crystal Growth &amp; Design'
_journal_page_first 5477
_journal_paper_doi 10.1021/cg500659c
_journal_volume 14
_journal_year 2014
_chemical_formula_moiety 'C9 H6 Br2 O'
_chemical_formula_sum 'C9 H6 Br2 O'
_chemical_formula_weight 289.96
_chemical_name_systematic
;
 ?
;
_space_group_IT_number 62
_symmetry_cell_setting orthorhombic
_symmetry_Int_Tables_number 62
_symmetry_space_group_name_Hall '-P 2ac 2n'
_symmetry_space_group_name_H-M 'P n m a'
_atom_sites_solution_hydrogens difmap
_audit_creation_method SHELXL-2013
_cell_angle_alpha 90
_cell_angle_beta 90
_cell_angle_gamma 90
_cell_formula_units_Z 4
_cell_length_a 14.1567(4)
_cell_length_b 7.4304(2)
_cell_length_c 8.4823(3)
_cell_measurement_reflns_used 9798
_cell_measurement_temperature 100(2)
_cell_measurement_theta_max 53.55
_cell_measurement_theta_min 2.80
_cell_volume 892.25(5)
_computing_cell_refinement 'Bruker SAINT'
_computing_data_collection 'Bruker APEX2'
_computing_data_reduction 'Bruker SAINT'
_computing_structure_refinement 'SHELXL-2013 (Sheldrick, 2013)'
_computing_structure_solution 'SHELXS-2013(Sheldrick, 2013)'
_diffrn_ambient_temperature 100(2)
_diffrn_measured_fraction_theta_full 0.999
_diffrn_measured_fraction_theta_max 0.992
_diffrn_measurement_device_type 'Bruker APEX-II CCD'
_diffrn_measurement_method '\f and \w scans'
_diffrn_radiation_monochromator graphite
_diffrn_radiation_source 'sealed tube'
_diffrn_radiation_type MoK\a
_diffrn_radiation_wavelength 0.71073
_diffrn_reflns_av_R_equivalents 0.0571
_diffrn_reflns_av_unetI/netI 0.0285
_diffrn_reflns_Laue_measured_fraction_full 0.999
_diffrn_reflns_Laue_measured_fraction_max 0.992
_diffrn_reflns_limit_h_max 31
_diffrn_reflns_limit_h_min -30
_diffrn_reflns_limit_k_max 16
_diffrn_reflns_limit_k_min -16
_diffrn_reflns_limit_l_max 17
_diffrn_reflns_limit_l_min -19
_diffrn_reflns_number 67093
_diffrn_reflns_point_group_measured_fraction_full 0.999
_diffrn_reflns_point_group_measured_fraction_max 0.992
_diffrn_reflns_theta_full 25.242
_diffrn_reflns_theta_max 53.828
_diffrn_reflns_theta_min 2.799
_exptl_absorpt_coefficient_mu 9.029
_exptl_absorpt_correction_T_max 1.0000
_exptl_absorpt_correction_T_min 0.6605
_exptl_absorpt_correction_type analytical
_exptl_absorpt_process_details
;
'SADABS-2008/1 (Bruker,2008) was used for absorption correction. 
wR2(int) was 0.1277 before and 0.0595 after correction. 
The Ratio of minimum to maximum transmission is 0.6605. 
The \l/2 correction factor is 0.0015.'
;
_exptl_crystal_colour colourless
_exptl_crystal_density_diffrn 2.159
_exptl_crystal_description block
_exptl_crystal_F_000 552
_exptl_crystal_size_max 0.139
_exptl_crystal_size_mid 0.127
_exptl_crystal_size_min 0.107
_refine_diff_density_max 0.979
_refine_diff_density_min -0.986
_refine_diff_density_rms 0.135
_refine_ls_extinction_method none
_refine_ls_goodness_of_fit_ref 1.042
_refine_ls_hydrogen_treatment refall
_refine_ls_matrix_type full
_refine_ls_number_parameters 86
_refine_ls_number_reflns 5673
_refine_ls_number_restraints 0
_refine_ls_restrained_S_all 1.042
_refine_ls_R_factor_all 0.0512
_refine_ls_R_factor_gt 0.0265
_refine_ls_shift/su_max 0.005
_refine_ls_shift/su_mean 0.000
_refine_ls_structure_factor_coef Fsqd
_refine_ls_weighting_details
;
 w=1/[\s^2^(Fo^2^)+(0.0141P)^2^+0.5202P]
 where P=(Fo^2^+2Fc^2^)/3
;
_refine_ls_weighting_scheme calc
_refine_ls_wR_factor_gt 0.0511
_refine_ls_wR_factor_ref 0.0582
_reflns_Friedel_coverage 0.000
_reflns_number_gt 4002
_reflns_number_total 5673
_reflns_threshold_expression 'I > 2\s(I)'
_cod_data_source_file cg500659c_si_002.cif
_cod_data_source_block shelx
_cod_depositor_comments
;
The following automatic conversions were performed:

'_symmetry_cell_setting' value 'Orthorhombic' changed to
'orthorhombic' according to
/home/saulius/struct/COD-crude-data--automatic-downloads/rss-feeds/ACS/lib/dictionaries/cif_core.dic
dictionary named 'cif_core.dic' version 2.4.2 from 2011-04-26.

Automatic conversion script
Id: cif_fix_values 2827 2014-09-09 07:05:25Z andrius 

 Adding full bibliography for 4512193.cif.
;
_cod_database_code 4512193
_shelx_space_group_comment
;
The symmetry employed for this shelxl refinement is uniquely defined
by the following loop, which should always be used as a source of
symmetry information in preference to the above space-group names.
They are only intended as comments.
;
_shelx_estimated_absorpt_t_min 0.367
_shelx_estimated_absorpt_t_max 0.445
_shelxl_version_number 2013-2

loop_
_space_group_symop_operation_xyz
'x, y, z'
'-x+1/2, -y, z+1/2'
'-x, y+1/2, -z'
'x+1/2, -y+1/2, -z+1/2'
'-x, -y, -z'
'x-1/2, y, -z-1/2'
'x, -y-1/2, z'
'-x-1/2, y-1/2, z-1/2'

loop_
_atom_site_label
_atom_site_type_symbol
_atom_site_fract_x
_atom_site_fract_y
_atom_site_fract_z
_atom_site_U_iso_or_equiv
_atom_site_adp_type
_atom_site_occupancy
_atom_site_site_symmetry_order
_atom_site_calc_flag
_atom_site_refinement_flags_posn
_atom_site_refinement_flags_adp
_atom_site_refinement_flags_occupancy
C1 C 0.62567(8) 0.7500 0.66262(13) 0.01061(14) Uani 1 2 d S T P
C2 C 0.67255(8) 0.7500 0.82753(12) 0.01037(14) Uani 1 2 d S T P
C3 C 0.59600(8) 0.7500 0.94321(13) 0.01074(14) Uani 1 2 d S T P
C4 C 0.50881(8) 0.7500 0.86663(13) 0.01137(15) Uani 1 2 d S T P
C5 C 0.51832(8) 0.7500 0.68950(14) 0.01329(17) Uani 1 2 d S T P
C6 C 0.60259(9) 0.7500 1.10801(14) 0.01377(17) Uani 1 2 d S T P
C7 C 0.51948(10) 0.7500 1.19331(15) 0.0166(2) Uani 1 2 d S T P
C8 C 0.43171(10) 0.7500 1.11628(16) 0.0166(2) Uani 1 2 d S T P
C9 C 0.42533(9) 0.7500 0.95259(15) 0.01479(17) Uani 1 2 d S T P
O1 O 0.75743(6) 0.7500 0.84925(11) 0.01366(13) Uani 1 2 d S T P
Br1 Br 0.66895(2) 0.96247(2) 0.54946(2) 0.01280(2) Uani 1 1 d . . .
H5 H 0.4879(11) 0.855(2) 0.6453(18) 0.019(4) Uiso 1 1 d . . .
H6 H 0.6637(16) 0.7500 1.160(3) 0.025(6) Uiso 1 2 d S . P
H7 H 0.5191(17) 0.7500 1.309(3) 0.026(6) Uiso 1 2 d S . P
H8 H 0.3737(17) 0.7500 1.182(3) 0.021(6) Uiso 1 2 d S . P
H9 H 0.3650(16) 0.7500 0.900(3) 0.014(5) Uiso 1 2 d S . P

loop_
_atom_site_aniso_label
_atom_site_aniso_U_11
_atom_site_aniso_U_22
_atom_site_aniso_U_33
_atom_site_aniso_U_23
_atom_site_aniso_U_13
_atom_site_aniso_U_12
C1 0.0108(4) 0.0126(4) 0.0084(3) 0.000 -0.0012(3) 0.000
C2 0.0107(4) 0.0112(3) 0.0092(3) 0.000 -0.0018(3) 0.000
C3 0.0113(4) 0.0118(3) 0.0091(3) 0.000 -0.0009(3) 0.000
C4 0.0112(4) 0.0125(4) 0.0104(4) 0.000 -0.0003(3) 0.000
C5 0.0097(4) 0.0196(5) 0.0106(4) 0.000 -0.0016(3) 0.000
C6 0.0155(4) 0.0164(4) 0.0095(4) 0.000 -0.0009(3) 0.000
C7 0.0197(5) 0.0188(5) 0.0112(4) 0.000 0.0018(3) 0.000
C8 0.0162(5) 0.0192(5) 0.0144(5) 0.000 0.0042(3) 0.000
C9 0.0119(4) 0.0181(4) 0.0144(4) 0.000 0.0014(3) 0.000
O1 0.0102(3) 0.0176(3) 0.0132(3) 0.000 -0.0025(2) 0.000
Br1 0.01380(3) 0.01208(3) 0.01253(3) 0.00289(2) -0.00109(2) -0.00016(2)

loop_
_atom_type_symbol
_atom_type_description
_atom_type_scat_dispersion_real
_atom_type_scat_dispersion_imag
_atom_type_scat_source
C C 0.0033 0.0016 'International Tables Vol C Tables 4.2.6.8 and 6.1.1.4'
H H 0.0000 0.0000 'International Tables Vol C Tables 4.2.6.8 and 6.1.1.4'
O O 0.0106 0.0060 'International Tables Vol C Tables 4.2.6.8 and 6.1.1.4'
Br Br -0.2901 2.4595 'International Tables Vol C Tables 4.2.6.8 and 6.1.1.4'

loop_
_geom_angle_atom_site_label_1
_geom_angle_atom_site_label_2
_geom_angle_atom_site_label_3
_geom_angle
_geom_angle_site_symmetry_3
C5 C1 C2 106.85(9) .
C5 C1 Br1 112.61(4) .
C2 C1 Br1 108.09(5) .
C5 C1 Br1 112.61(4) 7_575
C2 C1 Br1 108.09(5) 7_575
Br1 C1 Br1 108.40(5) 7_575
O1 C2 C3 129.12(10) .
O1 C2 C1 124.10(10) .
C3 C2 C1 106.78(9) .
C4 C3 C6 121.57(11) .
C4 C3 C2 110.09(9) .
C6 C3 C2 128.35(10) .
C9 C4 C3 120.57(11) .
C9 C4 C5 126.79(11) .
C3 C4 C5 112.64(10) .
C4 C5 C1 103.65(9) .
C7 C6 C3 117.78(11) .
C6 C7 C8 120.67(12) .
C9 C8 C7 121.46(12) .
C4 C9 C8 117.95(11) .

loop_
_geom_bond_atom_site_label_1
_geom_bond_atom_site_label_2
_geom_bond_distance
_geom_bond_site_symmetry_2
C1 C5 1.5367(16) .
C1 C2 1.5483(15) .
C1 Br1 1.9466(7) .
C1 Br1 1.9466(7) 7_575
C2 O1 1.2156(14) .
C2 C3 1.4619(16) .
C3 C4 1.3948(16) .
C3 C6 1.4010(17) .
C4 C9 1.3886(17) .
C4 C5 1.5085(16) .
C6 C7 1.3812(19) .
C7 C8 1.404(2) .
C8 C9 1.3914(19) .

loop_
_geom_torsion_atom_site_label_1
_geom_torsion_atom_site_label_2
_geom_torsion_atom_site_label_3
_geom_torsion_atom_site_label_4
_geom_torsion
_geom_torsion_site_symmetry_1
C5 C1 C2 O1 180.000(0) .
Br1 C1 C2 O1 -58.56(4) .
Br1 C1 C2 O1 58.56(4) 7_575
C5 C1 C2 C3 0.000(0) .
Br1 C1 C2 C3 121.44(4) .
Br1 C1 C2 C3 -121.44(4) 7_575
O1 C2 C3 C4 180.000(0) .
C1 C2 C3 C4 0.000(0) .
O1 C2 C3 C6 0.000(0) .
C1 C2 C3 C6 180.000(0) .
C6 C3 C4 C9 0.000(0) .
C2 C3 C4 C9 180.000(0) .
C6 C3 C4 C5 180.000(0) .
C2 C3 C4 C5 0.000(0) .
C9 C4 C5 C1 180.000(0) .
C3 C4 C5 C1 0.000(0) .
C2 C1 C5 C4 0.000(0) .
Br1 C1 C5 C4 -118.53(5) .
Br1 C1 C5 C4 118.53(5) 7_575
C4 C3 C6 C7 0.000(0) .
C2 C3 C6 C7 180.000(0) .
C3 C6 C7 C8 0.000(0) .
C6 C7 C8 C9 0.000(1) .
C3 C4 C9 C8 0.000(0) .
C5 C4 C9 C8 180.000(0) .
C7 C8 C9 C4 0.000(0) .
